data_4113065
loop_
_publ_author_name
'Teresa Blasco'
'Avelino Corma'
'Maria Jos\'e D\'iaz-Caba\~nas'
'Fernando Rey'
'Jordi Rius'
'German Sastre'
'Jos\'e A. Vidal-Moya'

_publ_section_title
;
 Synthesis, Characterization, and Framework Heteroatom Localization in
 ITQ-21
;
_journal_name_full 'Journal of the American Chemical Society'
_journal_page_first 13414
_journal_page_last 13423
_journal_paper_doi 10.1021/ja047990z
_journal_volume 126
_journal_year 2004
_chemical_compound_source synthesis
_chemical_formula_sum 'C384 H696 F24 Ge120 N48 O576 Si168'
_chemical_formula_weight 29087.21
_chemical_name_common itq21_as-synthesised
_chemical_name_systematic
;
ITQ-21 as synthesised, ref. number: itq21-653
;
_space_group_IT_number 226
_symmetry_cell_setting cubic
_symmetry_space_group_name_Hall '-F 4a 2 3'
_symmetry_space_group_name_H-M 'F m -3 c'
_atom_sites_solution_hydrogens none
_atom_sites_solution_primary direct
_audit_creation_method text_editor
_cell_angle_alpha 90.00
_cell_angle_beta 90.00
_cell_angle_gamma 90.00
_cell_formula_units_Z 1
_cell_length_a 27.696
_cell_length_b 27.696
_cell_length_c 27.696
_cell_measurement_temperature 293(2)
_cell_volume 21244.727
_computing_structure_refinement LSP7
_computing_structure_solution 'XLENS -93 (Rius, 1993)'
_diffrn_ambient_temperature 293(2)
_diffrn_measurement_device 'powder diffractometer'
_diffrn_measurement_method transmission
_diffrn_radiation_monochromator no
_diffrn_radiation_source synchrotron(LURE)
_diffrn_radiation_type monochromatic
_diffrn_radiation_wavelength 0.9611
_diffrn_reflns_av_R_equivalents 0.0000
_diffrn_reflns_av_sigmaI/netI 0.0000
_diffrn_reflns_limit_h_max 12
_diffrn_reflns_limit_h_min 0
_diffrn_reflns_limit_k_max 14
_diffrn_reflns_limit_k_min 0
_diffrn_reflns_limit_l_max 22
_diffrn_reflns_limit_l_min 0
_diffrn_reflns_number 267
_diffrn_reflns_theta_max 22.50
_diffrn_reflns_theta_min 1.75
_exptl_absorpt_coefficient_mu 102.1
_exptl_absorpt_correction_type 'not needed'
_exptl_crystal_colour white
_exptl_crystal_density_diffrn 2.27
_exptl_crystal_description powder
_exptl_crystal_F_000 14352
_refine_ls_extinction_method none
_refine_ls_goodness_of_fit_all 1.008
_refine_ls_goodness_of_fit_obs 1.008
_refine_ls_matrix_type full
_refine_ls_number_parameters 25
_refine_ls_number_reflns 267
_refine_ls_number_restraints 33
_refine_ls_restrained_S_all 1.189
_refine_ls_restrained_S_obs 1.189
_refine_ls_R_factor_all 0.0700
_refine_ls_R_factor_obs 0.0700
_refine_ls_structure_factor_coef Fsqd
_refine_ls_weighting_details w=1/yobs(2theta)i
_refine_ls_weighting_scheme calc
_refine_ls_wR_factor_all 0.0912
_refine_ls_wR_factor_obs 0.0912
_reflns_number_observed 267
_reflns_number_total 267
_reflns_observed_criterion >0sigma(I)
_cod_data_source_file ja047990zsi20040517_063732.cif
_cod_data_source_block itq21
_cod_depositor_comments
;
The following automatic conversions were performed:

'_refine_ls_weighting_scheme' value 'calc w=1/yobs(2theta)i' was
changed to 'calc'. New tag '_refine_ls_weighting_details' was
created. The value of the new tag was set to 'w=1/yobs(2theta)i'.

Automatic conversion script
Id: cif_fix_values 3143 2015-03-26 13:38:13Z robertas 
;
_cod_original_cell_volume 21244.7
_cod_original_sg_symbol_H-M 'F m 3 c'
_cod_database_code 4113065

loop_
_symmetry_equiv_pos_as_xyz
'x, y, z'
'x, -y, -z'
'-x, y, -z'
'-x, -y, z'
'z, x, y'
'z, -x, -y'
'-z, x, -y'
'-z, -x, y'
'y, z, x'
'y, -z, -x'
'-y, z, -x'
'-y, -z, x'
'x, z, y+1/2'
'x, -z, 1/2-y'
'-x, z, 1/2-y'
'-x, -z, y+1/2'
'y, x, z+1/2'
'y, -x, 1/2-z'
'-y, x, 1/2-z'
'-y, -x, z+1/2'
'z, y, x+1/2'
'z, -y, 1/2-x'
'-z, y, 1/2-x'
'-z, -y, x+1/2'
'-x, -y, -z'
'x, y, -z'
'x, -y, z'
'-x, y, z'
'-z, -x, -y'
'-z, x, y'
'z, -x, y'
'z, x, -y'
'-y, -z, -x'
'-y, z, x'
'y, -z, x'
'y, z, -x'
'-x, -z, -y-1/2'
'-x, z, y-1/2'
'x, -z, y-1/2'
'x, z, -y-1/2'
'-y, -x, -z-1/2'
'-y, x, z-1/2'
'y, -x, z-1/2'
'y, x, -z-1/2'
'-z, -y, -x-1/2'
'-z, y, x-1/2'
'z, -y, x-1/2'
'z, y, -x-1/2'
'x+1/2, y+1/2, z'
'x+1/2, -y+1/2, -z'
'-x+1/2, y+1/2, -z'
'-x+1/2, -y+1/2, z'
'z+1/2, x+1/2, y'
'z+1/2, -x+1/2, -y'
'-z+1/2, x+1/2, -y'
'-z+1/2, -x+1/2, y'
'y+1/2, z+1/2, x'
'y+1/2, -z+1/2, -x'
'-y+1/2, z+1/2, -x'
'-y+1/2, -z+1/2, x'
'x+1/2, z+1/2, y+1/2'
'x+1/2, -z+1/2, 1/2-y'
'-x+1/2, z+1/2, 1/2-y'
'-x+1/2, -z+1/2, y+1/2'
'y+1/2, x+1/2, z+1/2'
'y+1/2, -x+1/2, 1/2-z'
'-y+1/2, x+1/2, 1/2-z'
'-y+1/2, -x+1/2, z+1/2'
'z+1/2, y+1/2, x+1/2'
'z+1/2, -y+1/2, 1/2-x'
'-z+1/2, y+1/2, 1/2-x'
'-z+1/2, -y+1/2, x+1/2'
'-x+1/2, -y+1/2, -z'
'x+1/2, y+1/2, -z'
'x+1/2, -y+1/2, z'
'-x+1/2, y+1/2, z'
'-z+1/2, -x+1/2, -y'
'-z+1/2, x+1/2, y'
'z+1/2, -x+1/2, y'
'z+1/2, x+1/2, -y'
'-y+1/2, -z+1/2, -x'
'-y+1/2, z+1/2, x'
'y+1/2, -z+1/2, x'
'y+1/2, z+1/2, -x'
'-x+1/2, -z+1/2, -y-1/2'
'-x+1/2, z+1/2, y-1/2'
'x+1/2, -z+1/2, y-1/2'
'x+1/2, z+1/2, -y-1/2'
'-y+1/2, -x+1/2, -z-1/2'
'-y+1/2, x+1/2, z-1/2'
'y+1/2, -x+1/2, z-1/2'
'y+1/2, x+1/2, -z-1/2'
'-z+1/2, -y+1/2, -x-1/2'
'-z+1/2, y+1/2, x-1/2'
'z+1/2, -y+1/2, x-1/2'
'z+1/2, y+1/2, -x-1/2'
'x+1/2, y, z+1/2'
'x+1/2, -y, -z+1/2'
'-x+1/2, y, -z+1/2'
'-x+1/2, -y, z+1/2'
'z+1/2, x, y+1/2'
'z+1/2, -x, -y+1/2'
'-z+1/2, x, -y+1/2'
'-z+1/2, -x, y+1/2'
'y+1/2, z, x+1/2'
'y+1/2, -z, -x+1/2'
'-y+1/2, z, -x+1/2'
'-y+1/2, -z, x+1/2'
'x+1/2, z, 1.0+y'
'x+1/2, -z, 1.0-y'
'-x+1/2, z, 1.0-y'
'-x+1/2, -z, 1.0+y'
'y+1/2, x, 1.0+z'
'y+1/2, -x, 1.0-z'
'-y+1/2, x, 1.0-z'
'-y+1/2, -x, 1.0+z'
'z+1/2, y, 1.0+x'
'z+1/2, -y, 1.0-x'
'-z+1/2, y, 1.0-x'
'-z+1/2, -y, 1.0+x'
'-x+1/2, -y, 1/2-z'
'x+1/2, y, 1/2-z'
'x+1/2, -y, 1/2+z'
'-x+1/2, y, 1/2+z'
'-z+1/2, -x, 1/2-y'
'-z+1/2, x, 1/2+y'
'z+1/2, -x, 1/2+y'
'z+1/2, x, 1/2-y'
'-y+1/2, -z, 1/2-x'
'-y+1/2, z, 1/2+x'
'y+1/2, -z, 1/2+x'
'y+1/2, z, 1/2-x'
'-x+1/2, -z, -y'
'-x+1/2, z, y'
'x+1/2, -z, y'
'x+1/2, z, -y'
'-y+1/2, -x, -z'
'-y+1/2, x, z'
'y+1/2, -x, z'
'y+1/2, x, -z'
'-z+1/2, -y, -x'
'-z+1/2, y, x'
'z+1/2, -y, x'
'z+1/2, y, -x'
'x, y+1/2, z+1/2'
'x, -y+1/2, -z+1/2'
'-x, y+1/2, -z+1/2'
'-x, -y+1/2, z+1/2'
'z, x+1/2, y+1/2'
'z, -x+1/2, -y+1/2'
'-z, x+1/2, -y+1/2'
'-z, -x+1/2, y+1/2'
'y, z+1/2, x+1/2'
'y, -z+1/2, -x+1/2'
'-y, z+1/2, -x+1/2'
'-y, -z+1/2, x+1/2'
'x, z+1/2, 1.0+y'
'x, -z+1/2, 1.0-y'
'-x, z+1/2, 1.0-y'
'-x, -z+1/2, 1.0+y'
'y, x+1/2, 1.0+z'
'y, -x+1/2, 1.0-z'
'-y, x+1/2, 1.0-z'
'-y, -x+1/2, 1.0+z'
'z, y+1/2, 1.0+x'
'z, -y+1/2, 1.0-x'
'-z, y+1/2, 1.0-x'
'-z, -y+1/2, 1.0+x'
'-x, -y+1/2, 1/2-z'
'x, y+1/2, 1/2-z'
'x, -y+1/2, 1/2+z'
'-x, y+1/2, 1/2+z'
'-z, -x+1/2, 1/2-y'
'-z, x+1/2, 1/2+y'
'z, -x+1/2, 1/2+y'
'z, x+1/2, 1/2-y'
'-y, -z+1/2, 1/2-x'
'-y, z+1/2, 1/2+x'
'y, -z+1/2, 1/2+x'
'y, z+1/2, 1/2-x'
'-x, -z+1/2, -y'
'-x, z+1/2, y'
'x, -z+1/2, y'
'x, z+1/2, -y'
'-y, -x+1/2, -z'
'-y, x+1/2, z'
'y, -x+1/2, z'
'y, x+1/2, -z'
'-z, -y+1/2, -x'
'-z, y+1/2, x'
'z, -y+1/2, x'
'z, y+1/2, -x'

loop_
_atom_site_aniso_label
_atom_site_aniso_U_11
_atom_site_aniso_U_22
_atom_site_aniso_U_33
_atom_site_aniso_U_23
_atom_site_aniso_U_13
_atom_site_aniso_U_12
T1 0.000 0.000 0.000 0.000 0.000 0.000

loop_
_atom_site_label
_atom_site_type_symbol
_atom_site_fract_x
_atom_site_fract_y
_atom_site_fract_z
_atom_site_U_iso_or_equiv
_atom_site_thermal_displace_type
_atom_site_occupancy
_atom_site_calc_flag
T1 GE 0.1884(2) 0.1988(2) 0.0556(1) 3.2 Biso 0.711(8) d
T2 GE 0.1487(2) 0.1487(2) 0.1487(2) 3.2 Biso 0.660(9) d
Si3 SI 0.1924(3) 0.1924(3) 0.1924(3) 3.2 Biso 0.304(9) d
O1 O 0.2433(2) 0.1813(4) 0.0744(3) 3.2 Biso 1 d
O2 O 0.1726(5) 0.1856(6) 0.0000 3.2 Biso 1 d
O3 O 0.1502(4) 0.1678(4) 0.0920(2) 3.2 Biso 1 d
O4 O 0.1732(6) 0.1733(6) 0.1980(4) 3.2 Biso 0.333 d
O5 O 0.2500 0.1839(4) 0.2500 3.2 Biso 0.608(19) d
F F 0.2500 0.2500 0.0000 3.2 Biso 0.984(23) d
X1 GE 0.0000 0.1780(3) 0.0000 178.0 Biso 2.28(3) d

loop_
_atom_type_symbol
_atom_type_description
_atom_type_scat_dispersion_real
_atom_type_scat_dispersion_imag
_atom_type_scat_source
GE GE -0.20 1.50 'International Tables Vol C Tables 4.2.6.8 and 6.1.1.4'
SI SI 0.13 0.18 'International Tables Vol C Tables 4.2.6.8 and 6.1.1.4'
O O 0.02 0.015 'International Tables Vol C Tables 4.2.6.8 and 6.1.1.4'
F F 0.05 0.03 'International Tables Vol C Tables 4.2.6.8 and 6.1.1.4'

loop_
_geom_angle_atom_site_label_1
_geom_angle_atom_site_label_2
_geom_angle_atom_site_label_3
_geom_angle
_geom_angle_site_symmetry_1
_geom_angle_site_symmetry_3
O1 T1 O1 106.4(5) . 43_565
O1 T1 O2 117.9(6) . .
O1 T1 O3 103.6(5) . .
O1 T1 O2 117.8(6) 43_565 .
O1 T1 O3 103.6(5) 43_565 .
O2 T1 O3 106.2(6) . .
O3 T2 O3 108.5(6) . 5
O3 T2 O3 108.5(6) . 9
O3 T2 O4 129.5(7) . .
O3 T2 O3 108.5(6) 5 9
O3 T2 O4 96.5(7) 5 .
O3 T2 O4 103.7(7) 9 .
O4 Si3 O4 137.(2) . 44_556
O4 Si3 O5 103.(2) . .
O4 Si3 O5 103.(2) . 9
O4 Si3 O5 103.(2) 44_556 1
O4 Si3 O5 103.(2) 44_556 .
O5 Si3 O5 105.(2) . 9

loop_
_geom_bond_atom_site_label_1
_geom_bond_atom_site_label_2
_geom_bond_distance
_geom_bond_site_symmetry_2
T1 O1 1.68(1) .
T1 O1 1.70(1) 43_565
T1 O2 1.64(1) .
T1 O3 1.69(1) .
T2 O3 1.66(1) .
T2 O3 1.66(1) 5
T2 O3 1.66(1) 9
T2 O4 1.67(1) .
Si3 O4 1.62(2) .
Si3 O4 1.62(2) 44_556
Si3 O5 1.61(2) .
Si3 O5 1.61(2) 9
